data_1521353
loop_
_publ_author_name
'Kaduk, J.A.'
'Wong-Ng, W.'
'Greenwood, W.'
'Dillingham, J.'
'Toby, B.H.'

_publ_section_title
;
 Crystal structures and reference powder patterns of Ba R2 Zn O5 (R = La,
 Nd, Sm, Eu, Gd, Dy, Ho, Y, Er and Tm)
;
_journal_name_full
;
Journal of Research of the National Institute of standards and Technology
;
_journal_page_first 147
_journal_page_last 171
_journal_paper_doi 10.6028/jres.104.011
_journal_volume 104
_journal_year 1999
_chemical_formula_sum 'Ba O5 Tm2 Zn'
_chemical_name_systematic 'Ba Tm2 Zn O5'
_space_group_IT_number 62
_symmetry_space_group_name_Hall '-P 2c 2ab'
_symmetry_space_group_name_H-M 'P b n m'
_cell_angle_alpha 90
_cell_angle_beta 90
_cell_angle_gamma 90
_cell_formula_units_Z 4
_cell_length_a 7.01855
_cell_length_b 12.25445
_cell_length_c 5.67786
_cell_volume 488.344
_citation_journal_id_ASTM JRITEF
_exptl_crystal_thermal_history
;
 annealed at 850 C for 2 days, 950 C for 3 days, 1000 C for 1.5 days,
 1100 C for 1.5 days, 1200 C for 3 days
;
_cod_data_source_file Kaduk_JRITEF_1999_245.cif
_cod_data_source_block Ba1O5Tm2Zn1
_cod_original_sg_symbol_Hall '-P 2ac 2n (z,x,y)'
_cod_original_formula_sum 'Ba1 O5 Tm2 Zn1'
_cod_database_code 1521353

loop_
_symmetry_equiv_pos_as_xyz
x,y,z
x+1/2,-y+1/2,-z
-x+1/2,y+1/2,-z+1/2
-x,-y,z+1/2
-x,-y,-z
-x-1/2,y-1/2,z
x-1/2,-y-1/2,z-1/2
x,y,-z-1/2

loop_
_atom_site_label
_atom_site_type_symbol
_atom_site_fract_x
_atom_site_fract_y
_atom_site_fract_z
_atom_site_occupancy
_atom_site_U_iso_or_equiv
O1 O-2 0.172 0.4231 -0.026 1 0.0
Zn1 Zn+2 0.6908 0.6555 0.25 1 0.0
O2 O-2 0.367 0.231 0.499 1 0.0
Ba1 Ba+2 0.9235 0.8999 0.25 1 0.0
Tm2 Tm+3 0.3963 0.0722 0.25 1 0.0
O3 O-2 0.11 0.0971 0.25 1 0.0
Tm1 Tm+3 0.1208 0.2935 0.25 1 0.0
